data_7022687
loop_
_publ_author_name
'Hejda, Martin'
'Ly\<cka, Anton\'in'
'Jambor, Roman'
'R\%u\<zi\<cka, Ale\<s'
'Dost\'al, Libor'

_publ_section_title
;
 Reactivity of C,N-chelated organoboron compounds with lithium
 anilides--formation of unexpected 1,2,3-trisubstituted
 1H-2,1-benzazaboroles.
;
_journal_issue 18
_journal_name_full 'Dalton transactions (Cambridge, England : 2003)'
_journal_page_first 6417
_journal_page_last 6428
_journal_paper_doi 10.1039/c3dt32850c
_journal_volume 42
_journal_year 2013
_chemical_formula_moiety 'C23 H36 B N'
_chemical_formula_sum 'C23 H36 B N'
_chemical_formula_weight 337.34
_chemical_name_systematic
;
?
;
_space_group_IT_number 61
_symmetry_cell_setting orthorhombic
_symmetry_space_group_name_Hall '-P 2ac 2ab'
_symmetry_space_group_name_H-M 'P b c a'
_atom_sites_solution_hydrogens geom
_atom_sites_solution_primary direct
_atom_sites_solution_secondary difmap
_audit_creation_method SHELXL-97
_cell_angle_alpha 90
_cell_angle_beta 90
_cell_angle_gamma 90
_cell_formula_units_Z 8
_cell_length_a 8.3280(6)
_cell_length_b 15.7381(16)
_cell_length_c 30.885(2)
_cell_measurement_reflns_used 25582
_cell_measurement_temperature 150(1)
_cell_measurement_theta_max 27
_cell_measurement_theta_min 1
_cell_volume 4048.0(6)
_computing_cell_refinement 'COLLECT and DENZO'
_computing_data_collection 'COLLECT (Hooft, 1998) and DENZO (Otwinowski & Minor, 1997)'
_computing_data_reduction 'COLLECT and DENZO'
_computing_molecular_graphics 'PLATON (Spek, 2003)'
_computing_publication_material 'SHELXL-97 (Sheldrick, 2008)'
_computing_structure_refinement 'SHELXL-97 (Sheldrick, 1997)'
_computing_structure_solution 'SIR92 (Altomare et al., 1994)'
_diffrn_ambient_temperature 150(1)
_diffrn_detector_area_resol_mean 9.091
_diffrn_measured_fraction_theta_full 0.993
_diffrn_measured_fraction_theta_max 0.993
_diffrn_measurement_device_type 'Bruker Nonius KappaCCD area detector'
_diffrn_measurement_method '\f and \w scans to fill the Ewald sphere'
_diffrn_radiation_monochromator graphite
_diffrn_radiation_source 'fine-focus sealed tube'
_diffrn_radiation_type MoK\a
_diffrn_radiation_wavelength 0.71073
_diffrn_reflns_av_R_equivalents 0.0653
_diffrn_reflns_av_sigmaI/netI 0.0407
_diffrn_reflns_limit_h_max 9
_diffrn_reflns_limit_h_min -10
_diffrn_reflns_limit_k_max 18
_diffrn_reflns_limit_k_min -20
_diffrn_reflns_limit_l_max 35
_diffrn_reflns_limit_l_min -39
_diffrn_reflns_number 25505
_diffrn_reflns_theta_full 27.00
_diffrn_reflns_theta_max 27.00
_diffrn_reflns_theta_min 2.59
_diffrn_standards_number 0
_exptl_absorpt_coefficient_mu 0.062
_exptl_absorpt_correction_T_max 0.989
_exptl_absorpt_correction_T_min 0.981
_exptl_absorpt_correction_type integration
_exptl_absorpt_process_details
;
Gaussian integration (Coppens, 1970)
;
_exptl_crystal_colour colourless
_exptl_crystal_density_diffrn 1.107
_exptl_crystal_density_method 'not measured'
_exptl_crystal_description block
_exptl_crystal_F_000 1488
_exptl_crystal_size_max 0.42
_exptl_crystal_size_mid 0.39
_exptl_crystal_size_min 0.22
_refine_diff_density_max 0.254
_refine_diff_density_min -0.214
_refine_diff_density_rms 0.049
_refine_ls_extinction_method none
_refine_ls_goodness_of_fit_ref 1.166
_refine_ls_hydrogen_treatment constr
_refine_ls_matrix_type full
_refine_ls_number_parameters 226
_refine_ls_number_reflns 4398
_refine_ls_number_restraints 0
_refine_ls_restrained_S_all 1.166
_refine_ls_R_factor_all 0.0901
_refine_ls_R_factor_gt 0.0589
_refine_ls_shift/su_max 0.000
_refine_ls_shift/su_mean 0.000
_refine_ls_structure_factor_coef Fsqd
_refine_ls_weighting_details 'calc w=1/[\s^2^(Fo^2^)+(0.0366P)^2^+2.5632P] where P=(Fo^2^+2Fc^2^)/3'
_refine_ls_weighting_scheme calc
_refine_ls_wR_factor_gt 0.1139
_refine_ls_wR_factor_ref 0.1304
_reflns_number_gt 3305
_reflns_number_total 4398
_reflns_threshold_expression >2sigma(I)
_cod_data_source_file c3dt32850c.txt
_cod_data_source_block shelxl10
_cod_database_code 7022687

loop_
_symmetry_equiv_pos_as_xyz
'x, y, z'
'-x+1/2, -y, z+1/2'
'x+1/2, -y+1/2, -z'
'-x, y+1/2, -z+1/2'
'-x, -y, -z'
'x-1/2, y, -z-1/2'
'-x-1/2, y-1/2, z'
'x, -y-1/2, z-1/2'

loop_
_atom_site_label
_atom_site_type_symbol
_atom_site_fract_x
_atom_site_fract_y
_atom_site_fract_z
_atom_site_U_iso_or_equiv
_atom_site_adp_type
_atom_site_occupancy
_atom_site_symmetry_multiplicity
_atom_site_calc_flag
_atom_site_refinement_flags
N1 N 0.31927(17) 0.18281(9) 0.63780(5) 0.0192(3) Uani 1 1 d .
C18 C 0.5861(2) 0.08938(11) 0.65844(5) 0.0194(4) Uani 1 1 d .
H18 H 0.6261 0.1344 0.6775 0.023 Uiso 1 1 d R
C6 C 0.4483(2) 0.00512(11) 0.55989(5) 0.0211(4) Uani 1 1 d .
H6 H 0.5579 -0.0045 0.5567 0.025 Uiso 1 1 d R
C2 C 0.2282(2) 0.08019(11) 0.59048(5) 0.0208(4) Uani 1 1 d .
C1 C 0.3948(2) 0.06789(11) 0.58833(5) 0.0182(4) Uani 1 1 d .
C7 C 0.1950(2) 0.14842(12) 0.62016(6) 0.0234(4) Uani 1 1 d .
H7 H 0.0910 0.1665 0.6262 0.028 Uiso 1 1 d R
C17 C 0.5085(2) 0.24177(11) 0.55121(6) 0.0213(4) Uani 1 1 d .
H17A H 0.4438 0.2004 0.5358 0.026 Uiso 1 1 d R
H17B H 0.4366 0.2841 0.5632 0.026 Uiso 1 1 d R
C16 C 0.6227(2) 0.28472(11) 0.51930(6) 0.0243(4) Uani 1 1 d .
H16A H 0.6854 0.2417 0.5045 0.029 Uiso 1 1 d R
H16B H 0.5607 0.3153 0.4978 0.029 Uiso 1 1 d R
C15 C 0.7356(2) 0.34634(12) 0.54223(6) 0.0250(4) Uani 1 1 d .
H15A H 0.6740 0.3930 0.5543 0.030 Uiso 1 1 d R
H15B H 0.8111 0.3696 0.5215 0.030 Uiso 1 1 d R
C8 C 0.2943(2) 0.25546(12) 0.66915(6) 0.0250(4) Uani 1 1 d .
C5 C 0.3394(2) -0.04316(11) 0.53621(6) 0.0240(4) Uani 1 1 d .
H5 H 0.3772 -0.0856 0.5179 0.029 Uiso 1 1 d R
C23 C 0.7324(2) 0.04027(12) 0.64120(6) 0.0244(4) Uani 1 1 d .
H23A H 0.6960 -0.0022 0.6206 0.029 Uiso 1 1 d R
H23B H 0.8020 0.0794 0.6259 0.029 Uiso 1 1 d R
C12 C 0.59759(19) 0.19705(11) 0.58825(5) 0.0183(4) Uani 1 1 d .
H12 H 0.6699 0.1576 0.5734 0.022 Uiso 1 1 d R
C19 C 0.4845(2) 0.02875(12) 0.68603(6) 0.0262(4) Uani 1 1 d .
H19A H 0.4373 -0.0140 0.6673 0.031 Uiso 1 1 d R
H19B H 0.3974 0.0606 0.6991 0.031 Uiso 1 1 d R
C22 C 0.8287(2) -0.00346(13) 0.67693(7) 0.0319(5) Uani 1 1 d .
H22A H 0.9162 -0.0354 0.6641 0.038 Uiso 1 1 d R
H22B H 0.8745 0.0390 0.6961 0.038 Uiso 1 1 d R
C13 C 0.7117(2) 0.26029(11) 0.61034(6) 0.0215(4) Uani 1 1 d .
H13A H 0.6490 0.3041 0.6246 0.026 Uiso 1 1 d R
H13B H 0.7732 0.2307 0.6324 0.026 Uiso 1 1 d R
C10 C 0.2862(3) 0.33775(12) 0.64342(7) 0.0332(5) Uani 1 1 d .
H10A H 0.3857 0.3462 0.6283 0.040 Uiso 1 1 d R
H10B H 0.2680 0.3844 0.6628 0.040 Uiso 1 1 d R
H10C H 0.1998 0.3346 0.6229 0.040 Uiso 1 1 d R
C4 C 0.1751(2) -0.02935(12) 0.53937(6) 0.0267(4) Uani 1 1 d .
H4 H 0.1042 -0.0622 0.5233 0.032 Uiso 1 1 d R
C3 C 0.1175(2) 0.03327(12) 0.56653(6) 0.0260(4) Uani 1 1 d .
H3 H 0.0079 0.0439 0.5688 0.031 Uiso 1 1 d R
C20 C 0.5798(3) -0.01544(13) 0.72165(6) 0.0334(5) Uani 1 1 d .
H20A H 0.6178 0.0264 0.7423 0.040 Uiso 1 1 d R
H20B H 0.5106 -0.0549 0.7369 0.040 Uiso 1 1 d R
C21 C 0.7219(2) -0.06330(13) 0.70279(7) 0.0331(5) Uani 1 1 d .
H21A H 0.6836 -0.1086 0.6842 0.040 Uiso 1 1 d R
H21B H 0.7838 -0.0887 0.7261 0.040 Uiso 1 1 d R
C14 C 0.8274(2) 0.30172(12) 0.57831(6) 0.0252(4) Uani 1 1 d .
H14A H 0.8940 0.3427 0.5934 0.030 Uiso 1 1 d R
H14B H 0.8973 0.2588 0.5660 0.030 Uiso 1 1 d R
B1 B 0.4869(2) 0.13515(13) 0.61888(6) 0.0186(4) Uani 1 1 d .
C9 C 0.4326(2) 0.25924(13) 0.70132(6) 0.0293(4) Uani 1 1 d .
H9A H 0.4339 0.2082 0.7183 0.035 Uiso 1 1 d R
H9B H 0.4187 0.3074 0.7200 0.035 Uiso 1 1 d R
H9C H 0.5322 0.2645 0.6859 0.035 Uiso 1 1 d R
C11 C 0.1386(3) 0.24319(16) 0.69487(7) 0.0408(6) Uani 1 1 d .
H11A H 0.0483 0.2493 0.6758 0.049 Uiso 1 1 d R
H11B H 0.1325 0.2851 0.7174 0.049 Uiso 1 1 d R
H11C H 0.1376 0.1875 0.7075 0.049 Uiso 1 1 d R

loop_
_atom_site_aniso_label
_atom_site_aniso_U_11
_atom_site_aniso_U_22
_atom_site_aniso_U_33
_atom_site_aniso_U_23
_atom_site_aniso_U_13
_atom_site_aniso_U_12
N1 0.0185(7) 0.0197(7) 0.0195(7) -0.0021(6) 0.0006(6) 0.0015(6)
C18 0.0171(8) 0.0184(8) 0.0227(9) -0.0018(7) 0.0006(7) -0.0012(7)
C6 0.0218(9) 0.0203(9) 0.0213(9) 0.0008(7) 0.0013(7) 0.0001(7)
C2 0.0191(9) 0.0220(9) 0.0212(9) -0.0008(7) 0.0007(7) -0.0023(7)
C1 0.0189(8) 0.0165(8) 0.0191(8) 0.0020(6) -0.0002(7) -0.0017(7)
C7 0.0155(8) 0.0276(10) 0.0270(9) -0.0027(8) 0.0007(7) 0.0020(8)
C17 0.0227(9) 0.0189(9) 0.0222(9) -0.0011(7) -0.0034(7) -0.0018(8)
C16 0.0302(10) 0.0208(9) 0.0220(9) 0.0001(7) -0.0002(8) -0.0017(8)
C15 0.0268(10) 0.0201(9) 0.0279(9) -0.0004(7) 0.0054(8) -0.0054(8)
C8 0.0235(9) 0.0256(10) 0.0259(9) -0.0099(7) 0.0017(7) 0.0052(8)
C5 0.0332(10) 0.0182(9) 0.0207(9) -0.0023(7) 0.0007(7) -0.0017(8)
C23 0.0196(9) 0.0268(10) 0.0269(9) 0.0016(8) 0.0017(7) 0.0031(8)
C12 0.0136(8) 0.0178(8) 0.0234(9) -0.0011(7) 0.0007(7) -0.0003(7)
C19 0.0229(9) 0.0263(10) 0.0294(10) 0.0037(8) 0.0044(8) -0.0008(8)
C22 0.0248(10) 0.0328(11) 0.0381(11) 0.0055(9) -0.0022(8) 0.0071(9)
C13 0.0199(9) 0.0201(9) 0.0244(9) 0.0008(7) -0.0033(7) -0.0017(7)
C10 0.0352(11) 0.0249(10) 0.0394(11) -0.0090(8) -0.0060(9) 0.0091(9)
C4 0.0306(10) 0.0256(10) 0.0237(9) -0.0030(7) -0.0041(8) -0.0115(8)
C3 0.0176(9) 0.0316(10) 0.0289(10) -0.0017(8) -0.0007(7) -0.0052(8)
C20 0.0381(12) 0.0339(11) 0.0282(10) 0.0107(8) 0.0025(9) -0.0020(10)
C21 0.0328(11) 0.0292(11) 0.0373(11) 0.0087(9) -0.0058(9) 0.0050(9)
C14 0.0200(9) 0.0231(9) 0.0326(10) -0.0014(8) 0.0008(8) -0.0029(8)
B1 0.0152(9) 0.0197(10) 0.0211(10) -0.0035(8) 0.0016(7) 0.0021(8)
C9 0.0322(10) 0.0289(10) 0.0267(10) -0.0105(8) -0.0031(8) 0.0050(9)
C11 0.0305(11) 0.0508(14) 0.0411(12) -0.0216(10) 0.0123(9) -0.0017(10)

loop_
_atom_type_symbol
_atom_type_description
_atom_type_scat_dispersion_real
_atom_type_scat_dispersion_imag
_atom_type_scat_source
C C 0.0033 0.0016 'International Tables Vol C Tables 4.2.6.8 and 6.1.1.4'
H H 0.0000 0.0000 'International Tables Vol C Tables 4.2.6.8 and 6.1.1.4'
B B 0.0013 0.0007 'International Tables Vol C Tables 4.2.6.8 and 6.1.1.4'
N N 0.0061 0.0033 'International Tables Vol C Tables 4.2.6.8 and 6.1.1.4'

loop_
_exptl_crystal_face_index_h
_exptl_crystal_face_index_k
_exptl_crystal_face_index_l
_exptl_crystal_face_perp_dist
1 0 1 0.070
-1 0 0 0.102
0 0 -1 0.172
0 0 1 0.189
0 1 1 0.079
0 -1 1 0.159
0 1 0 0.116
0 -1 0 0.207

loop_
_geom_angle_atom_site_label_1
_geom_angle_atom_site_label_2
_geom_angle_atom_site_label_3
_geom_angle
C7 N1 C8 118.54(15)
C7 N1 B1 109.33(14)
C8 N1 B1 132.12(14)
C19 C18 C23 108.46(14)
C19 C18 B1 114.12(14)
C23 C18 B1 111.19(14)
C19 C18 H18 107.6
C23 C18 H18 107.6
B1 C18 H18 107.6
C5 C6 C1 120.63(17)
C5 C6 H6 119.6
C1 C6 H6 119.8
C3 C2 C1 123.79(17)
C3 C2 C7 127.35(17)
C1 C2 C7 108.85(15)
C6 C1 C2 116.32(16)
C6 C1 B1 132.98(16)
C2 C1 B1 110.62(15)
N1 C7 C2 115.39(16)
N1 C7 H7 122.3
C2 C7 H7 122.3
C16 C17 C12 112.54(15)
C16 C17 H17A 109.1
C12 C17 H17A 109.0
C16 C17 H17B 109.1
C12 C17 H17B 109.1
H17A C17 H17B 107.8
C15 C16 C17 111.45(14)
C15 C16 H16A 109.3
C17 C16 H16A 109.4
C15 C16 H16B 109.3
C17 C16 H16B 109.3
H16A C16 H16B 108.0
C14 C15 C16 110.87(15)
C14 C15 H15A 109.5
C16 C15 H15A 109.5
C14 C15 H15B 109.4
C16 C15 H15B 109.5
H15A C15 H15B 108.1
N1 C8 C10 108.38(15)
N1 C8 C9 110.09(14)
C10 C8 C9 109.96(16)
N1 C8 C11 110.66(16)
C10 C8 C11 109.91(17)
C9 C8 C11 107.84(16)
C4 C5 C6 121.34(17)
C4 C5 H5 119.3
C6 C5 H5 119.4
C22 C23 C18 113.08(15)
C22 C23 H23A 109.1
C18 C23 H23A 109.0
C22 C23 H23B 109.0
C18 C23 H23B 108.9
H23A C23 H23B 107.8
C17 C12 C13 109.45(14)
C17 C12 B1 115.51(14)
C13 C12 B1 118.43(14)
C17 C12 H12 103.8
C13 C12 H12 103.8
B1 C12 H12 103.8
C20 C19 C18 113.41(16)
C20 C19 H19A 108.9
C18 C19 H19A 108.9
C20 C19 H19B 108.9
C18 C19 H19B 108.8
H19A C19 H19B 107.7
C21 C22 C23 110.56(16)
C21 C22 H22A 109.4
C23 C22 H22A 109.5
C21 C22 H22B 109.7
C23 C22 H22B 109.6
H22A C22 H22B 108.1
C14 C13 C12 112.30(14)
C14 C13 H13A 109.3
C12 C13 H13A 109.2
C14 C13 H13B 109.0
C12 C13 H13B 109.1
H13A C13 H13B 107.9
C8 C10 H10A 109.5
C8 C10 H10B 109.4
H10A C10 H10B 109.5
C8 C10 H10C 109.5
H10A C10 H10C 109.5
H10B C10 H10C 109.5
C3 C4 C5 119.81(17)
C3 C4 H4 120.1
C5 C4 H4 120.1
C4 C3 C2 118.08(17)
C4 C3 H3 121.0
C2 C3 H3 120.9
C21 C20 C19 110.81(16)
C21 C20 H20A 109.6
C19 C20 H20A 109.5
C21 C20 H20B 109.4
C19 C20 H20B 109.5
H20A C20 H20B 108.1
C20 C21 C22 110.46(17)
C20 C21 H21A 109.6
C22 C21 H21A 109.7
C20 C21 H21B 109.5
C22 C21 H21B 109.5
H21A C21 H21B 108.1
C15 C14 C13 110.72(15)
C15 C14 H14A 109.4
C13 C14 H14A 109.5
C15 C14 H14B 109.5
C13 C14 H14B 109.6
H14A C14 H14B 108.0
C1 B1 C12 108.63(14)
C1 B1 C18 112.76(15)
C12 B1 C18 114.01(14)
C1 B1 N1 95.79(13)
C12 B1 N1 113.58(14)
C18 B1 N1 110.69(13)
C8 C9 H9A 109.5
C8 C9 H9B 109.4
H9A C9 H9B 109.5
C8 C9 H9C 109.5
H9A C9 H9C 109.5
H9B C9 H9C 109.5
C8 C11 H11A 109.4
C8 C11 H11B 109.5
H11A C11 H11B 109.5
C8 C11 H11C 109.5
H11A C11 H11C 109.5
H11B C11 H11C 109.5

loop_
_geom_bond_atom_site_label_1
_geom_bond_atom_site_label_2
_geom_bond_distance
N1 C7 1.289(2)
N1 C8 1.512(2)
N1 B1 1.689(2)
C18 C19 1.534(2)
C18 C23 1.538(2)
C18 B1 1.641(3)
C18 H18 0.9800
C6 C5 1.391(3)
C6 C1 1.395(2)
C6 H6 0.9300
C2 C3 1.394(2)
C2 C1 1.403(2)
C2 C7 1.439(2)
C1 B1 1.612(3)
C7 H7 0.9300
C17 C16 1.527(2)
C17 C12 1.534(2)
C17 H17A 0.9700
C17 H17B 0.9699
C16 C15 1.525(3)
C16 H16A 0.9700
C16 H16B 0.9699
C15 C14 1.523(3)
C15 H15A 0.9700
C15 H15B 0.9700
C8 C10 1.521(3)
C8 C9 1.522(3)
C8 C11 1.533(3)
C5 C4 1.388(3)
C5 H5 0.9301
C23 C22 1.528(3)
C23 H23A 0.9699
C23 H23B 0.9701
C12 C13 1.536(2)
C12 B1 1.641(3)
C12 H12 0.9800
C19 C20 1.525(3)
C19 H19A 0.9700
C19 H19B 0.9701
C22 C21 1.521(3)
C22 H22A 0.9700
C22 H22B 0.9701
C13 C14 1.527(2)
C13 H13A 0.9700
C13 H13B 0.9700
C10 H10A 0.9601
C10 H10B 0.9599
C10 H10C 0.9600
C4 C3 1.380(3)
C4 H4 0.9299
C3 H3 0.9301
C20 C21 1.519(3)
C20 H20A 0.9701
C20 H20B 0.9699
C21 H21A 0.9699
C21 H21B 0.9701
C14 H14A 0.9700
C14 H14B 0.9701
C9 H9A 0.9602
C9 H9B 0.9599
C9 H9C 0.9600
C11 H11A 0.9599
C11 H11B 0.9601
C11 H11C 0.9600
